data_4323075
loop_
_publ_author_name
'William Clegg'
'Mark R. J. Elsegood'
'Fiona J. Lawlor'
'Nicholas C. Norman'
'Nigel L. Pickett'
'Edward G. Robins'
'Andrew J. Scott'
'Paul Nguyen'
'Nicholas J. Taylor'
'Todd B. Marder'

_publ_section_title
;
 Structural Studies of Bis-Catecholate, Bis-Dithiocatecholate, and
 Tetraalkoxy Diborane(4) Compounds
;
_journal_name_full 'Inorganic Chemistry'
_journal_page_first 5289
_journal_page_last 5293
_journal_paper_doi 10.1021/ic9804317
_journal_volume 37
_journal_year 1998
_chemical_compound_source
;
metathesis reaction
;
_chemical_formula_moiety ' C14 H20 Fe1 N1, C8 Ni1 S4 N4 '
_chemical_formula_sum 'C22 H20 Fe N5 Ni S4'
_chemical_formula_weight 597.3
_space_group_IT_number 14
_symmetry_cell_setting monoclinic
_symmetry_space_group_name_Hall '-P 2yn'
_symmetry_space_group_name_H-M 'P 1 21/n 1'
_atom_sites_solution_hydrogens geom
_atom_sites_solution_primary direct
_audit_creation_method CRYSTALS
_cell_angle_alpha 90
_cell_angle_beta 103.50(3)
_cell_angle_gamma 90
_cell_formula_units_Z 4
_cell_length_a 12.116(2)
_cell_length_b 30.094(16)
_cell_length_c 7.139(6)
_cell_measurement_reflns_used 18
_cell_measurement_temperature 293
_cell_measurement_theta_max 10
_cell_measurement_theta_min 6
_cell_volume 2531(3)
_diffrn_ambient_temperature 293
_diffrn_measurement_device '  Enraf-nonius CAD4 '
_diffrn_measurement_method 2\q/\w
_diffrn_radiation_monochromator graphite
_diffrn_radiation_type 'Mo K\a'
_diffrn_radiation_wavelength 0.71073
_diffrn_reflns_av_R_equivalents 0.01
_diffrn_reflns_limit_h_max 16
_diffrn_reflns_limit_h_min -17
_diffrn_reflns_limit_k_max 0
_diffrn_reflns_limit_k_min -42
_diffrn_reflns_limit_l_max 10
_diffrn_reflns_limit_l_min 0
_diffrn_reflns_number 7880
_diffrn_reflns_theta_max 29.97
_diffrn_reflns_theta_min 1.35
_diffrn_standards_decay_% 3.11
_diffrn_standards_interval_time 120
_diffrn_standards_number 3
_exptl_absorpt_coefficient_mu 1.66
_exptl_absorpt_correction_T_max 0.86
_exptl_absorpt_correction_T_min 0.63
_exptl_absorpt_correction_type psi-scan
_exptl_absorpt_process_details '\y scan,(North et al, 1968)'
_exptl_crystal_colour ' black '
_exptl_crystal_density_diffrn 1.55
_exptl_crystal_description ' hexagonal bar '
_exptl_crystal_F_000 1204.13
_exptl_crystal_size_max 0.75
_exptl_crystal_size_mid 0.25
_exptl_crystal_size_min 0.18
_refine_diff_density_max 1.05
_refine_diff_density_min -0.75
_refine_ls_extinction_method None
_refine_ls_goodness_of_fit_obs 0.9279
_refine_ls_hydrogen_treatment constr
_refine_ls_matrix_type full
_refine_ls_number_parameters 479
_refine_ls_number_reflns 4295
_refine_ls_R_factor_obs 0.0461
_refine_ls_shift/esd_max 1.761349
_refine_ls_structure_factor_coef F
_refine_ls_weighting_details
;
 Chebychev polynomial (Carruthers & Watkin, 1979)
;
_refine_ls_weighting_scheme calc
_refine_ls_wR_factor_obs 0.0331
_reflns_limit_h_max 16
_reflns_limit_h_min -17
_reflns_limit_k_max 42
_reflns_limit_k_min 0
_reflns_limit_l_max 10
_reflns_limit_l_min 0
_reflns_number_observed 4295
_reflns_number_total 7338
_reflns_observed_criterion >1.50\s(I)
_cod_data_source_file ic9804317_2.cif
_cod_data_source_block C22H20Ni1S4N5Fe1
_cod_original_sg_symbol_H-M 'P 1 21/n 1 '
_cod_original_formula_sum ' C22 H20 Ni1 S4 N5 Fe1 '
_cod_database_code 4323075

loop_
_symmetry_equiv_pos_as_xyz
x,y,z
-x,-y,-z
-x+1/2,y+1/2,-z+1/2
x+1/2,-y+1/2,z+1/2

loop_
_atom_site_aniso_label
_atom_site_aniso_U_11
_atom_site_aniso_U_22
_atom_site_aniso_U_33
_atom_site_aniso_U_23
_atom_site_aniso_U_13
_atom_site_aniso_U_12
NI1 0.0442(2) 0.0519(2) 0.0366(2) 0.0035(2) 0.0147(1) 0.0011(2)
S1 0.0443(4) 0.0611(5) 0.0567(5) -0.0047(4) 0.0107(3) 0.0028(3)
S2 0.0450(4) 0.0587(5) 0.0516(4) -0.0012(3) 0.0169(3) -0.0000(3)
S3 0.0448(4) 0.0620(6) 0.0623(5) -0.0054(4) 0.0137(4) -0.0007(4)
S4 0.0456(4) 0.0536(5) 0.0447(4) 0.0023(3) 0.0106(3) 0.0009(3)
C1 0.054(2) 0.064(2) 0.038(1) -0.003(1) 0.014(1) 0.004(1)
C2 0.054(2) 0.058(2) 0.039(1) -0.002(1) 0.015(1) -0.000(1)
C3 0.058(2) 0.066(2) 0.050(2) -0.009(2) 0.006(1) 0.007(2)
C4 0.058(2) 0.071(3) 0.070(2) -0.013(2) 0.020(2) -0.003(2)
C5 0.056(2) 0.051(2) 0.040(2) 0.003(1) 0.016(1) -0.005(1)
C6 0.055(2) 0.051(2) 0.037(1) 0.006(1) 0.017(1) 0.001(1)
C7 0.058(2) 0.062(2) 0.058(2) 0.003(2) 0.017(2) -0.004(2)
C8 0.058(2) 0.054(2) 0.044(2) 0.003(1) 0.014(1) 0.000(2)
N1 0.072(2) 0.076(3) 0.086(3) -0.018(2) 0.005(2) 0.020(2)
N2 0.087(3) 0.076(3) 0.129(4) -0.028(3) 0.029(3) -0.016(2)
N3 0.084(2) 0.069(3) 0.087(3) -0.005(2) 0.019(2) -0.020(2)
N4 0.071(2) 0.064(2) 0.085(2) 0.006(2) 0.014(2) 0.010(2)
FE1 0.0509(3) 0.0516(3) 0.0659(3) 0.0033(2) 0.0104(2) 0.0056(2)
N5 0.053(2) 0.052(2) 0.071(2) 0.009(1) 0.009(1) -0.007(1)
C9 0.149(5) 0.081(4) 0.088(4) 0.035(3) -0.012(3) -0.033(3)
C10 0.063(2) 0.052(2) 0.116(4) -0.004(2) 0.006(2) -0.013(2)
C11 0.085(3) 0.081(4) 0.164(6) 0.048(3) 0.062(4) 0.033(3)
C12 0.065(2) 0.053(2) 0.054(2) 0.000(2) 0.003(2) -0.008(2)
C13 0.046(2) 0.046(2) 0.057(2) -0.003(1) 0.006(1) 0.005(1)
C14 0.069(2) 0.067(3) 0.073(3) 0.007(2) 0.027(2) 0.016(2)
C15 0.158(6) 0.092(4) 0.059(3) 0.004(2) 0.033(3) 0.030(4)
C16 0.126(5) 0.084(4) 0.071(3) -0.009(3) -0.038(3) 0.019(3)
C17 0.053(2) 0.058(2) 0.091(3) -0.006(2) -0.013(2) -0.002(2)

loop_
_atom_site_label
_atom_site_fract_x
_atom_site_fract_y
_atom_site_fract_z
_atom_site_U_iso_or_equiv
_atom_site_occupancy
_atom_site_thermal_displace_type
NI1 0.44194(3) 0.02331(1) 0.74313(5) 0.0434 1.0000 Uani
S1 0.29650(7) 0.06554(3) 0.7208(1) 0.0542 1.0000 Uani
S2 0.55820(7) 0.07684(3) 0.8388(1) 0.0508 1.0000 Uani
S3 0.32677(7) -0.02886(3) 0.6218(1) 0.0562 1.0000 Uani
S4 0.58694(6) -0.01964(3) 0.7768(1) 0.0479 1.0000 Uani
C1 0.3557(3) 0.1162(1) 0.7924(4) 0.0512 1.0000 Uani
C2 0.4702(3) 0.1214(1) 0.8444(4) 0.0497 1.0000 Uani
C3 0.2808(3) 0.1529(1) 0.7965(5) 0.0590 1.0000 Uani
C4 0.5212(3) 0.1636(1) 0.8998(6) 0.0653 1.0000 Uani
C5 0.4127(3) -0.0736(1) 0.6278(4) 0.0482 1.0000 Uani
C6 0.5283(3) -0.0696(1) 0.6974(4) 0.0466 1.0000 Uani
C7 0.3637(3) -0.1155(1) 0.5599(5) 0.0590 1.0000 Uani
C8 0.6005(3) -0.1076(1) 0.7025(5) 0.0521 1.0000 Uani
N1 0.2212(3) 0.1820(1) 0.7989(6) 0.0802 1.0000 Uani
N2 0.5619(4) 0.1970(1) 0.9410(7) 0.0968 1.0000 Uani
N3 0.3250(3) -0.1492(1) 0.5084(6) 0.0802 1.0000 Uani
N4 0.6555(3) -0.1384(1) 0.7077(6) 0.0741 1.0000 Uani
FE1 0.97569(4) 0.10547(2) 0.14479(8) 0.0567 1.0000 Uani
N5 0.8976(2) 0.2343(1) -0.1607(5) 0.0597 1.0000 Uani
C9 0.8611(5) 0.2439(2) -0.3706(8) 0.1128 1.0000 Uani
C10 1.0051(4) 0.2579(1) -0.0856(8) 0.0795 1.0000 Uani
C11 0.8092(4) 0.2505(2) -0.064(1) 0.1049 1.0000 Uani
C12 0.9134(3) 0.1845(1) -0.1354(5) 0.0593 1.0000 Uani
C13 0.9466(3) 0.1696(1) 0.0662(5) 0.0506 1.0000 Uani
C14 0.8702(4) 0.1551(1) 0.1806(6) 0.0680 1.0000 Uani
C15 0.9359(6) 0.1414(2) 0.3609(7) 0.1015 1.0000 Uani
C16 1.0506(6) 0.1472(2) 0.3608(8) 0.1038 1.0000 Uani
C17 1.0577(3) 0.1645(1) 0.1796(7) 0.0722 1.0000 Uani
C18 0.9513(9) 0.0404(3) 0.221(1) 0.066(2) 0.5000 Uiso
C19 1.0666(7) 0.0481(3) 0.213(1) 0.059(2) 0.5000 Uiso
C20 1.0716(8) 0.0633(3) 0.022(2) 0.062(2) 0.5000 Uiso
C21 0.954(1) 0.0666(4) -0.089(2) 0.090(3) 0.5000 Uiso
C22 0.878(1) 0.0524(5) 0.028(2) 0.080(4) 0.5000 Uiso
C23 1.076(1) 0.0535(4) 0.111(2) 0.086(3) 0.5000 Uiso
C24 1.021(1) 0.0674(3) -0.071(2) 0.078(3) 0.5000 Uiso
C25 0.904(1) 0.0640(4) -0.089(2) 0.075(3) 0.5000 Uiso
C26 0.887(1) 0.0481(5) 0.088(2) 0.086(4) 0.5000 Uiso
C27 0.994(2) 0.0398(6) 0.199(3) 0.132(6) 0.5000 Uiso
H91 0.7889 0.2283 -0.4318 0.1019 1.0000 Uiso
H92 0.9222 0.2327 -0.4392 0.1019 1.0000 Uiso
H93 0.8522 0.2765 -0.3966 0.1019 1.0000 Uiso
H101 1.0325 0.2525 0.0573 0.0737 1.0000 Uiso
H102 1.0651 0.2468 -0.1508 0.0737 1.0000 Uiso
H103 0.9952 0.2906 -0.1083 0.0737 1.0000 Uiso
H111 0.8319 0.2442 0.0788 0.1051 1.0000 Uiso
H112 0.7973 0.2833 -0.0826 0.1051 1.0000 Uiso
H113 0.7346 0.2350 -0.1179 0.1051 1.0000 Uiso
H121 0.9753 0.1750 -0.2018 0.0572 1.0000 Uiso
H122 0.8415 0.1692 -0.2008 0.0572 1.0000 Uiso
H141 0.7839 0.1552 0.1371 0.0705 1.0000 Uiso
H151 0.9039 0.1289 0.4721 0.0942 1.0000 Uiso
H161 1.1172 0.1398 0.4716 0.0913 1.0000 Uiso
H171 1.1302 0.1721 0.1373 0.0653 1.0000 Uiso

loop_
_atom_type_symbol
_atom_type_scat_dispersion_real
_atom_type_scat_dispersion_imag
_atom_type_scat_Cromer_Mann_a1
_atom_type_scat_Cromer_Mann_b1
_atom_type_scat_Cromer_Mann_a2
_atom_type_scat_Cromer_Mann_b2
_atom_type_scat_Cromer_Mann_a3
_atom_type_scat_Cromer_Mann_b3
_atom_type_scat_Cromer_Mann_a4
_atom_type_scat_Cromer_Mann_b4
_atom_type_scat_Cromer_Mann_c
_atom_type_scat_source
'C   ' 0.0020 0.0020 2.3100 20.8439 1.0200 10.2075 1.5886 0.5687 0.8650 51.6512 0.2156 International_Tables_Vol_IV_Table_2.2B
'H   ' 0.0000 0.0000 0.4930 10.5109 0.3229 26.1257 0.1402 3.1424 0.0408 57.7997 0.0030 International_Tables_Vol_IV_Table_2.2B
'Fe  ' 0.3010 0.8450 11.7695 4.7611 7.3573 0.3072 3.5222 15.3535 2.3045 76.8805 1.0369 International_Tables_Vol_IV_Table_2.2B
'Ni  ' 0.2850 1.1130 12.8376 3.8785 7.2920 0.2565 4.4438 12.1763 2.3800 66.3421 1.0341 International_Tables_Vol_IV_Table_2.2B
'S   ' 0.1100 0.1240 6.9053 1.4679 5.2034 22.2151 1.4379 0.2536 1.5863 56.1720 0.8669 International_Tables_Vol_IV_Table_2.2B
'N   ' 0.0040 0.0030 12.2126 0.0057 3.1322 9.8933 2.0125 28.9975 1.1663 0.5826 -11.5290 International_Tables_Vol_IV_Table_2.2B

loop_
_geom_angle_atom_site_label_1
_geom_angle_site_symmetry_1
_geom_angle_atom_site_label_2
_geom_angle_site_symmetry_2
_geom_angle_atom_site_label_3
_geom_angle_site_symmetry_3
_geom_angle
_geom_angle_publ_flag
S1 . NI1 . S2 . 92.62(4) yes
S1 . NI1 . S3 . 87.60(4) yes
S2 . NI1 . S3 . 174.89(4) yes
S1 . NI1 . S4 . 177.72(4) yes
S2 . NI1 . S4 . 87.54(4) yes
S3 . NI1 . S4 . 92.45(4) yes
NI1 . S1 . C1 . 103.0(1) yes
NI1 . S2 . C2 . 103.2(1) yes
NI1 . S3 . C5 . 103.5(1) yes
NI1 . S4 . C6 . 103.1(1) yes
S1 . C1 . C2 . 121.0(3) yes
S1 . C1 . C3 . 118.0(3) yes
C2 . C1 . C3 . 121.1(3) yes
S2 . C2 . C1 . 120.2(3) yes
S2 . C2 . C4 . 118.0(3) yes
C1 . C2 . C4 . 121.8(3) yes
C1 . C3 . N1 . 179.7(4) yes
C2 . C4 . N2 . 179.0(5) yes
S3 . C5 . C6 . 120.3(3) yes
S3 . C5 . C7 . 119.2(3) yes
C6 . C5 . C7 . 120.4(3) yes
S4 . C6 . C5 . 120.6(3) yes
S4 . C6 . C8 . 119.4(3) yes
C5 . C6 . C8 . 120.0(3) yes
C5 . C7 . N3 . 179.0(4) yes
C6 . C8 . N4 . 178.2(4) yes
C13 . FE1 . C14 . 41.7(1) yes
C13 . FE1 . C15 . 69.2(2) yes
C14 . FE1 . C15 . 40.7(2) yes
C13 . FE1 . C16 . 68.8(2) yes
C14 . FE1 . C16 . 68.3(2) yes
C15 . FE1 . C16 . 40.4(2) yes
C13 . FE1 . C17 . 40.8(1) yes
C14 . FE1 . C17 . 69.0(2) yes
C15 . FE1 . C17 . 68.7(2) yes
C16 . FE1 . C17 . 40.9(2) yes
C13 . FE1 . C18 . 161.9(3) yes
C14 . FE1 . C18 . 122.2(3) yes
C15 . FE1 . C18 . 103.3(3) yes
C16 . FE1 . C18 . 116.9(3) yes
C17 . FE1 . C18 . 153.4(3) yes
C13 . FE1 . C19 . 157.4(3) yes
C14 . FE1 . C19 . 156.4(3) yes
C15 . FE1 . C19 . 118.6(3) yes
C16 . FE1 . C19 . 102.8(3) yes
C17 . FE1 . C19 . 119.4(3) yes
C13 . FE1 . C20 . 123.6(3) yes
C14 . FE1 . C20 . 161.8(4) yes
C15 . FE1 . C20 . 155.8(4) yes
C16 . FE1 . C20 . 120.6(3) yes
C17 . FE1 . C20 . 106.5(3) yes
C13 . FE1 . C21 . 110.3(4) yes
C14 . FE1 . C21 . 124.9(5) yes
C15 . FE1 . C21 . 159.1(5) yes
C16 . FE1 . C21 . 160.3(5) yes
C17 . FE1 . C21 . 125.4(4) yes
C13 . FE1 . C22 . 125.9(4) yes
C14 . FE1 . C22 . 107.8(4) yes
C15 . FE1 . C22 . 120.5(5) yes
C16 . FE1 . C22 . 154.9(5) yes
C17 . FE1 . C22 . 163.1(5) yes
C13 . FE1 . C23 . 140.7(4) yes
C14 . FE1 . C23 . 177.4(4) yes
C15 . FE1 . C23 . 139.0(4) yes
C16 . FE1 . C23 . 113.1(4) yes
C17 . FE1 . C23 . 113.5(4) yes
C13 . FE1 . C24 . 112.2(3) yes
C14 . FE1 . C24 . 141.3(4) yes
C15 . FE1 . C24 . 178.0(4) yes
C16 . FE1 . C24 . 138.5(4) yes
C17 . FE1 . C24 . 111.3(3) yes
C13 . FE1 . C25 . 109.6(3) yes
C14 . FE1 . C25 . 112.7(3) yes
C15 . FE1 . C25 . 142.4(4) yes
C16 . FE1 . C25 . 176.5(4) yes
C17 . FE1 . C25 . 135.9(4) yes
C13 . FE1 . C26 . 135.2(5) yes
C14 . FE1 . C26 . 109.4(4) yes
C15 . FE1 . C26 . 113.3(4) yes
C16 . FE1 . C26 . 143.3(5) yes
C17 . FE1 . C26 . 175.2(5) yes
C13 . FE1 . C27 . 174.4(6) yes
C14 . FE1 . C27 . 138.0(6) yes
C15 . FE1 . C27 . 114.1(5) yes
C16 . FE1 . C27 . 116.7(6) yes
C17 . FE1 . C27 . 144.0(6) yes
C18 . FE1 . C19 . 40.7(4) yes
C18 . FE1 . C20 . 69.9(4) yes
C19 . FE1 . C20 . 41.5(3) yes
C18 . FE1 . C21 . 70.6(5) yes
C19 . FE1 . C21 . 70.3(5) yes
C20 . FE1 . C21 . 42.3(5) yes
C18 . FE1 . C22 . 42.6(5) yes
C19 . FE1 . C22 . 70.4(4) yes
C20 . FE1 . C22 . 71.0(5) yes
C21 . FE1 . C22 . 41.8(5) yes
C18 . FE1 . C23 . 55.2(5) yes
C19 . FE1 . C23 . 22.0(4) yes
C20 . FE1 . C23 . 19.4(4) yes
C21 . FE1 . C23 . 54.4(5) yes
C22 . FE1 . C23 . 69.9(5) yes
C18 . FE1 . C24 . 75.7(4) yes
C19 . FE1 . C24 . 59.5(4) yes
C20 . FE1 . C24 . 22.3(3) yes
C21 . FE1 . C24 . 22.2(4) yes
C22 . FE1 . C24 . 60.0(5) yes
C18 . FE1 . C25 . 65.7(4) yes
C19 . FE1 . C25 . 77.6(4) yes
C20 . FE1 . C25 . 57.4(4) yes
C21 . FE1 . C25 . 16.7(4) yes
C22 . FE1 . C25 . 28.5(4) yes
C18 . FE1 . C26 . 31.3(4) yes
C19 . FE1 . C26 . 63.9(5) yes
C20 . FE1 . C26 . 73.4(5) yes
C21 . FE1 . C26 . 51.3(5) yes
C22 . FE1 . C26 . 12.2(6) yes
C18 . FE1 . C27 . 15.9(6) yes
C19 . FE1 . C27 . 25.6(5) yes
C20 . FE1 . C27 . 55.2(6) yes
C21 . FE1 . C27 . 65.0(6) yes
C22 . FE1 . C27 . 48.7(7) yes
C23 . FE1 . C24 . 39.0(4) yes
C23 . FE1 . C25 . 66.1(5) yes
C24 . FE1 . C25 . 38.8(4) yes
C23 . FE1 . C26 . 68.1(5) yes
C24 . FE1 . C26 . 66.8(5) yes
C25 . FE1 . C26 . 40.0(5) yes
C23 . FE1 . C27 . 39.4(6) yes
C24 . FE1 . C27 . 64.6(6) yes
C25 . FE1 . C27 . 65.0(6) yes
C26 . FE1 . C27 . 39.9(6) yes
C9 . N5 . C10 . 107.6(4) yes
C9 . N5 . C11 . 109.1(4) yes
C10 . N5 . C11 . 110.2(4) yes
C9 . N5 . C12 . 108.1(4) yes
C10 . N5 . C12 . 110.9(3) yes
C11 . N5 . C12 . 110.8(3) yes
N5 . C9 . H91 . 111.8(4) no
N5 . C9 . H92 . 109.7(5) no
H91 . C9 . H92 . 106.9(6) no
N5 . C9 . H93 . 111.8(5) no
H91 . C9 . H93 . 109.6(6) no
H92 . C9 . H93 . 106.8(5) no
N5 . C10 . H101 . 110.3(4) no
N5 . C10 . H102 . 110.2(4) no
H101 . C10 . H102 . 108.1(4) no
N5 . C10 . H103 . 110.7(4) no
H101 . C10 . H103 . 108.7(4) no
H102 . C10 . H103 . 108.8(4) no
N5 . C11 . H111 . 110.5(4) no
N5 . C11 . H112 . 111.0(4) no
H111 . C11 . H112 . 108.5(6) no
N5 . C11 . H113 . 110.4(5) no
H111 . C11 . H113 . 107.7(4) no
H112 . C11 . H113 . 108.6(5) no
N5 . C12 . C13 . 114.5(3) yes
N5 . C12 . H121 . 108.1(3) no
C13 . C12 . H121 . 107.8(3) no
N5 . C12 . H122 . 109.2(3) no
C13 . C12 . H122 . 109.0(3) no
H121 . C12 . H122 . 108.0(3) no
FE1 . C13 . C12 . 123.6(3) yes
FE1 . C13 . C14 . 69.2(2) yes
C12 . C13 . C14 . 125.6(3) yes
FE1 . C13 . C17 . 69.7(2) yes
C12 . C13 . C17 . 127.1(3) yes
C14 . C13 . C17 . 107.2(4) yes
FE1 . C14 . C13 . 69.1(2) yes
FE1 . C14 . C15 . 70.1(3) yes
C13 . C14 . C15 . 107.9(4) yes
FE1 . C14 . H141 . 126.7(4) no
C13 . C14 . H141 . 125.3(4) no
C15 . C14 . H141 . 126.8(5) no
FE1 . C15 . C14 . 69.3(3) yes
FE1 . C15 . C16 . 69.8(3) yes
C14 . C15 . C16 . 108.2(5) yes
FE1 . C15 . H151 . 126.1(5) no
C14 . C15 . H151 . 125.2(7) no
C16 . C15 . H151 . 126.6(6) no
FE1 . C16 . C15 . 69.8(3) yes
FE1 . C16 . C17 . 69.2(3) yes
C15 . C16 . C17 . 108.6(4) yes
FE1 . C16 . H161 . 126.2(4) no
C15 . C16 . H161 . 125.5(7) no
C17 . C16 . H161 . 125.9(7) no
FE1 . C17 . C13 . 69.5(2) yes
FE1 . C17 . C16 . 69.9(3) yes
C13 . C17 . C16 . 108.2(4) yes
FE1 . C17 . H171 . 126.5(3) no
C13 . C17 . H171 . 125.4(4) no
C16 . C17 . H171 . 126.5(4) no
FE1 . C18 . C19 . 68.8(5) yes
FE1 . C18 . C22 . 67.8(6) yes
C19 . C18 . C22 . 107.5(9) yes
FE1 . C18 . C26 . 72.1(9) yes
C19 . C18 . C26 . 115.8(11) yes
C22 . C18 . C26 . 8.4(11) yes
FE1 . C18 . C27 . 76.6(24) yes
C19 . C18 . C27 . 16.9(23) yes
C22 . C18 . C27 . 98.2(26) yes
C26 . C18 . C27 . 106.3(27) yes
FE1 . C19 . C18 . 70.6(5) yes
FE1 . C19 . C20 . 69.4(5) yes
C18 . C19 . C20 . 110.1(7) yes
FE1 . C19 . C23 . 77.9(11) yes
C18 . C19 . C23 . 115.6(13) yes
C20 . C19 . C23 . 8.6(11) yes
FE1 . C19 . C27 . 75.3(13) yes
C18 . C19 . C27 . 10.6(14) yes
C20 . C19 . C27 . 104.0(15) yes
C23 . C19 . C27 . 108.5(18) yes
FE1 . C20 . C19 . 69.1(5) yes
FE1 . C20 . C21 . 67.3(6) yes
C19 . C20 . C21 . 106.4(8) yes
FE1 . C20 . C23 . 78.8(14) yes
C19 . C20 . C23 . 9.8(12) yes
C21 . C20 . C23 . 112.9(16) yes
FE1 . C20 . C24 . 82.2(11) yes
C19 . C20 . C24 . 129.8(13) yes
C21 . C20 . C24 . 23.4(10) yes
C23 . C20 . C24 . 135.7(20) yes
FE1 . C21 . C20 . 70.4(6) yes
FE1 . C21 . C22 . 70.5(8) yes
C20 . C21 . C22 . 109.5(11) yes
FE1 . C21 . C24 . 85.3(14) yes
C20 . C21 . C24 . 23.6(11) yes
C22 . C21 . C24 . 133.0(18) yes
FE1 . C21 . C25 . 90.7(19) yes
C20 . C21 . C25 . 146.0(23) yes
C22 . C21 . C25 . 36.5(16) yes
C24 . C21 . C25 . 169.2(30) yes
FE1 . C22 . C18 . 69.6(6) yes
FE1 . C22 . C21 . 67.7(7) yes
C18 . C22 . C21 . 106.5(10) yes
FE1 . C22 . C25 . 78.9(10) yes
C18 . C22 . C25 . 127.0(14) yes
C21 . C22 . C25 . 20.6(9) yes
FE1 . C22 . C26 . 81.5(34) yes
C18 . C22 . C26 . 21.8(30) yes
C21 . C22 . C26 . 128.2(37) yes
C25 . C22 . C26 . 148.8(40) yes
FE1 . C22 . C27 . 64.8(8) yes
C18 . C22 . C27 . 19.7(7) yes
C21 . C22 . C27 . 87.3(11) yes
C25 . C22 . C27 . 107.9(14) yes
C26 . C22 . C27 . 41.2(30) yes
FE1 . C23 . C19 . 80.0(12) yes
FE1 . C23 . C20 . 81.8(14) yes
C19 . C23 . C20 . 161.6(23) yes
FE1 . C23 . C24 . 73.0(6) yes
C19 . C23 . C24 . 142.8(16) yes
C20 . C23 . C24 . 23.9(11) yes
FE1 . C23 . C27 . 69.7(9) yes
C19 . C23 . C27 . 38.7(12) yes
C20 . C23 . C27 . 129.9(19) yes
C24 . C23 . C27 . 106.4(12) yes
FE1 . C24 . C20 . 75.6(10) yes
FE1 . C24 . C21 . 72.5(13) yes
C20 . C24 . C21 . 133.0(20) yes
FE1 . C24 . C23 . 67.9(6) yes
C20 . C24 . C23 . 20.4(10) yes
C21 . C24 . C23 . 113.2(16) yes
FE1 . C24 . C25 . 70.8(6) yes
C20 . C24 . C25 . 128.5(14) yes
C21 . C24 . C25 . 4.7(13) yes
C23 . C24 . C25 . 108.7(9) yes
FE1 . C25 . C21 . 72.6(18) yes
FE1 . C25 . C22 . 72.5(10) yes
C21 . C25 . C22 . 122.9(24) yes
FE1 . C25 . C24 . 70.3(6) yes
C21 . C25 . C24 . 6.1(17) yes
C22 . C25 . C24 . 116.9(12) yes
FE1 . C25 . C26 . 67.1(7) yes
C21 . C25 . C26 . 113.8(21) yes
C22 . C25 . C26 . 9.1(12) yes
C24 . C25 . C26 . 107.8(9) yes
FE1 . C26 . C18 . 76.6(10) yes
FE1 . C26 . C22 . 86.3(35) yes
C18 . C26 . C22 . 149.9(41) yes
FE1 . C26 . C25 . 73.0(7) yes
C18 . C26 . C25 . 127.8(14) yes
C22 . C26 . C25 . 22.1(29) yes
FE1 . C26 . C27 . 69.7(9) yes
C18 . C26 . C27 . 23.4(10) yes
C22 . C26 . C27 . 126.8(37) yes
C25 . C26 . C27 . 105.0(13) yes
FE1 . C27 . C18 . 87.5(24) yes
FE1 . C27 . C19 . 79.1(14) yes
C18 . C27 . C19 . 152.6(37) yes
FE1 . C27 . C22 . 66.5(8) yes
C18 . C27 . C22 . 62.2(24) yes
C19 . C27 . C22 . 130.4(19) yes
FE1 . C27 . C23 . 70.9(9) yes
C18 . C27 . C23 . 156.7(32) yes
C19 . C27 . C23 . 32.8(10) yes
C22 . C27 . C23 . 100.0(13) yes
FE1 . C27 . C26 . 70.5(10) yes
C18 . C27 . C26 . 50.3(22) yes
C19 . C27 . C26 . 141.2(21) yes
C22 . C27 . C26 . 12.0(9) yes
C23 . C27 . C26 . 111.7(16) yes

loop_
_geom_bond_atom_site_label_1
_geom_bond_site_symmetry_1
_geom_bond_atom_site_label_2
_geom_bond_site_symmetry_2
_geom_bond_distance
_geom_bond_publ_flag
NI1 . S1 . 2.1483(9) yes
NI1 . S2 . 2.144(1) yes
NI1 . S3 . 2.144(1) yes
NI1 . S4 . 2.1488(9) yes
S1 . C1 . 1.711(4) yes
S2 . C2 . 1.720(4) yes
S3 . C5 . 1.696(4) yes
S4 . C6 . 1.701(3) yes
C1 . C2 . 1.359(5) yes
C1 . C3 . 1.434(5) yes
C2 . C4 . 1.427(5) yes
C3 . N1 . 1.138(5) yes
C4 . N2 . 1.127(5) yes
C5 . C6 . 1.378(4) yes
C5 . C7 . 1.430(5) yes
C6 . C8 . 1.436(5) yes
C7 . N3 . 1.142(5) yes
C8 . N4 . 1.139(4) yes
FE1 . C13 . 2.019(3) yes
FE1 . C14 . 2.021(4) yes
FE1 . C15 . 2.032(5) yes
FE1 . C16 . 2.031(5) yes
FE1 . C17 . 2.022(4) yes
FE1 . C18 . 2.07(1) yes
FE1 . C19 . 2.045(8) yes
FE1 . C20 . 2.049(9) yes
FE1 . C21 . 2.01(1) yes
FE1 . C22 . 2.04(1) yes
FE1 . C23 . 2.03(1) yes
FE1 . C24 . 2.10(1) yes
FE1 . C25 . 2.10(1) yes
FE1 . C26 . 2.02(1) yes
FE1 . C27 . 2.02(2) yes
N5 . C9 . 1.489(6) yes
N5 . C10 . 1.470(5) yes
N5 . C11 . 1.485(6) yes
N5 . C12 . 1.516(5) yes
C9 . H91 . 0.999(6) no
C9 . H92 . 1.034(7) no
C9 . H93 . 1.000(5) no
C10 . H101 . 1.010(5) no
C10 . H102 . 1.008(5) no
C10 . H103 . 1.001(4) no
C11 . H111 . 1.012(6) no
C11 . H112 . 1.001(5) no
C11 . H113 . 1.011(6) no
C12 . C13 . 1.471(5) yes
C12 . H121 . 1.019(4) no
C12 . H122 . 1.000(3) no
C13 . C14 . 1.438(5) yes
C13 . C17 . 1.408(5) yes
C14 . C15 . 1.408(7) yes
C14 . H141 . 1.020(4) no
C15 . C16 . 1.401(8) yes
C15 . H151 . 1.032(6) no
C16 . C17 . 1.415(7) yes
C16 . H161 . 1.013(5) no
C17 . H171 . 1.019(4) no
C18 . C19 . 1.43(1) yes
C18 . C22 . 1.49(2) yes
C18 . C26 . 1.10(2) yes
C18 . C27 . 0.57(2) yes
C19 . C20 . 1.45(1) yes
C19 . C23 . 0.78(1) yes
C19 . C27 . 0.90(2) yes
C20 . C21 . 1.46(2) yes
C20 . C23 . 0.69(1) yes
C20 . C24 . 0.80(1) yes
C21 . C22 . 1.45(2) yes
C21 . C24 . 0.80(1) yes
C21 . C25 . 0.61(2) yes
C22 . C25 . 1.02(1) yes
C22 . C26 . 0.43(2) yes
C22 . C27 . 1.67(2) yes
C23 . C24 . 1.38(2) yes
C23 . C27 . 1.37(2) yes
C24 . C25 . 1.40(1) yes
C25 . C26 . 1.41(2) yes
C26 . C27 . 1.38(2) yes
